data_2101571
loop_
_publ_author_name
'Kruger, H. G.'
'Martins, F. J. C.'
'Viljoen, A. M.'
'Boeyens, J. C. A.'
'Cook, L. M.'
'Levendis, D. C.'

_publ_section_title
;Structure and conformation of the hydrate of
 8,11-dihydroxypentacyclo[5.4.0.0^2,6^.0^3,10^.0^5,9^]undecane-8,11-carbolactam
;
_journal_issue 5
_journal_name_full 'Acta Crystallographica Section B'
_journal_page_first 838
_journal_page_last 841
_journal_paper_doi 10.1107/S0108768196000493
_journal_volume 52
_journal_year 1996
_chemical_formula_moiety 'C12 H13 N O3 , H2 O'
_chemical_formula_sum 'C12 H15 N O4'
_chemical_formula_weight 237.25
_chemical_name_systematic
;
8,11-dihydroxy-pentacyclo[5.4.0.0^2,^6.0^3,^10.0^5,^9]undecane-8,11-lactam
;
_space_group_IT_number 15
_symmetry_cell_setting monoclinic
_symmetry_space_group_name_Hall '-C 2yc'
_symmetry_space_group_name_H-M 'C 1 2/c 1'
_audit_creation_method SHELXL
_cell_angle_alpha 90.000(10)
_cell_angle_beta 90.870(10)
_cell_angle_gamma 90.000(13)
_cell_formula_units_Z 8
_cell_length_a 10.0300(10)
_cell_length_b 9.840(2)
_cell_length_c 21.625(2)
_cell_measurement_reflns_used 25
_cell_measurement_temperature 293(2)
_cell_measurement_theta_max 30
_cell_measurement_theta_min 3
_cell_volume 2134.0(5)
_computing_cell_refinement 'Enraf-Nonius CAD4 software'
_computing_data_collection 'Enraf-Nonius CAD4 software'
_computing_data_reduction 'PROFIT (Xtal 3.2)'
_computing_molecular_graphics 'Schakal92 and Xtal 3.2'
_computing_publication_material 'Wordperfect 6.0a'
_computing_structure_refinement 'SHELXL-93 (Sheldrick, 1993)'
_computing_structure_solution 'SHELXS-86 (Sheldrick, 1990)'
_diffrn_ambient_temperature 293(2)
_diffrn_measurement_device 'Enraf-Nonius CAD4'
_diffrn_measurement_method \w--2\q
_diffrn_radiation_monochromator graphite
_diffrn_radiation_source 'fine-focus sealed tube'
_diffrn_radiation_type MoK\a
_diffrn_radiation_wavelength 0.71069
_diffrn_reflns_av_R_equivalents 0.0752
_diffrn_reflns_av_sigmaI/netI 0.0353
_diffrn_reflns_limit_h_max 14
_diffrn_reflns_limit_h_min -9
_diffrn_reflns_limit_k_max 13
_diffrn_reflns_limit_k_min -9
_diffrn_reflns_limit_l_max 16
_diffrn_reflns_limit_l_min -30
_diffrn_reflns_number 3963
_diffrn_reflns_theta_max 29.97
_diffrn_reflns_theta_min 2.90
_diffrn_standards_decay_% 0
_diffrn_standards_interval_count 400
_diffrn_standards_interval_time 120min
_diffrn_standards_number 3
_exptl_absorpt_coefficient_mu 0.111
_exptl_absorpt_correction_type none
_exptl_crystal_colour colorless
_exptl_crystal_density_diffrn 1.477
_exptl_crystal_density_meas ?
_exptl_crystal_description cubic
_exptl_crystal_F_000 1008
_exptl_crystal_size_max 0.31
_exptl_crystal_size_mid 0.24
_exptl_crystal_size_min 0.19
_refine_diff_density_max .382
_refine_diff_density_min -.320
_refine_ls_extinction_method none
_refine_ls_goodness_of_fit_all 0.992
_refine_ls_goodness_of_fit_obs 1.148
_refine_ls_hydrogen_treatment refall
_refine_ls_matrix_type full
_refine_ls_number_parameters 285
_refine_ls_number_reflns 2219
_refine_ls_number_restraints 18
_refine_ls_restrained_S_all 0.991
_refine_ls_restrained_S_obs 1.144
_refine_ls_R_factor_all 0.0788
_refine_ls_R_factor_obs 0.0539
_refine_ls_shift/esd_max 0.156
_refine_ls_shift/esd_mean 0.039
_refine_ls_structure_factor_coef Fsqd
_refine_ls_weighting_details 'w=1/[\s^2^(Fo^2^)+( 0.1260P)^2^+0.0000P] where P=(Fo^2^+2Fc^2^)/3'
_refine_ls_weighting_scheme calc
_refine_ls_wR_factor_all 0.1630
_refine_ls_wR_factor_obs 0.1486
_reflns_number_observed 1479
_reflns_number_total 2219
_reflns_observed_criterion >2sigma(I)
_cod_data_source_file an0518.cif
_cod_data_source_block AN518
_cod_depositor_comments
;
The following automatic conversions were performed:

'_refine_ls_weighting_scheme' value 'calc w=1/[\s^2^(Fo^2^)+(
0.1260P)^2^+0.0000P] where P=(Fo^2^+2Fc^2^)/3' was changed to 'calc'.
New tag '_refine_ls_weighting_details' was created. The value of the
new tag was set to 'w=1/[\s^2^(Fo^2^)+( 0.1260P)^2^+0.0000P] where
P=(Fo^2^+2Fc^2^)/3'.

Automatic conversion script
Id: cif_fix_values 3143 2015-03-26 13:38:13Z robertas 
;
_cod_original_sg_symbol_H-M 'C 2/c'
_cod_database_code 2101571

loop_
_symmetry_equiv_pos_as_xyz
'x, y, z'
'-x, y, -z+1/2'
'x+1/2, y+1/2, z'
'-x+1/2, y+1/2, -z+1/2'
'-x, -y, -z'
'x, -y, z-1/2'
'-x+1/2, -y+1/2, -z'
'x+1/2, -y+1/2, z-1/2'

loop_
_atom_site_aniso_label
_atom_site_aniso_U_11
_atom_site_aniso_U_22
_atom_site_aniso_U_33
_atom_site_aniso_U_12
_atom_site_aniso_U_13
_atom_site_aniso_U_23
C1 0.0355(11) 0.0309(9) 0.0737(14) 0.0100(8) -0.0112(11) -0.0094(11)
C2 0.043(3) 0.035(2) 0.066(3) 0.005(2) 0.010(3) -0.007(2)
C3 0.041(3) 0.057(5) 0.038(4) 0.005(4) 0.000(3) -0.011(4)
C4 0.052(3) 0.089(4) 0.046(3) 0.009(3) -0.007(2) -0.022(3)
C5 0.042(3) 0.049(3) 0.043(3) 0.006(2) -0.012(2) -0.005(2)
C6 0.030(3) 0.036(3) 0.063(6) -0.003(2) 0.006(4) -0.003(3)
C2' 0.045(3) 0.068(5) 0.036(3) 0.000(4) 0.013(2) -0.002(4)
C3' 0.042(3) 0.044(2) 0.050(3) -0.002(2) 0.013(2) -0.014(2)
C4' 0.046(3) 0.065(3) 0.072(3) -0.022(2) 0.017(3) -0.029(3)
C5' 0.029(3) 0.056(6) 0.045(4) -0.008(4) 0.001(3) -0.010(4)
C6' 0.036(2) 0.080(4) 0.035(3) 0.000(2) -0.003(2) 0.012(3)
C7 0.0262(9) 0.0278(8) 0.0834(15) 0.0017(7) -0.0071(11) -0.0039(10)
C8 0.0244(8) 0.0284(8) 0.0452(10) 0.0057(6) -0.0012(8) 0.0012(7)
C9 0.0536(13) 0.0661(14) 0.0402(11) 0.0305(12) -0.0076(10) 0.0048(11)
C10 0.066(2) 0.079(2) 0.0361(11) 0.0405(14) 0.0029(11) -0.0002(11)
C11 0.0309(9) 0.0378(9) 0.0369(9) 0.0123(7) 0.0025(8) -0.0029(7)
C12 0.0271(8) 0.0283(8) 0.0419(10) 0.0029(6) 0.0063(8) 0.0000(7)
O1 0.0374(7) 0.0527(8) 0.0580(9) 0.0216(6) 0.0132(7) 0.0031(7)
O2 0.0318(7) 0.0468(8) 0.0642(9) 0.0042(6) 0.0013(7) -0.0219(6)
O3 0.0238(7) 0.0354(7) 0.0780(10) 0.0100(5) 0.0022(7) 0.0013(7)
N1 0.0226(8) 0.0367(8) 0.0429(9) 0.0041(6) 0.0015(7) -0.0033(6)
O4 0.0580(10) 0.0477(9) 0.142(2) 0.0011(7) 0.0561(11) -0.0093(10)

loop_
_atom_site_label
_atom_site_fract_x
_atom_site_fract_y
_atom_site_fract_z
_atom_site_U_iso_or_equiv
_atom_site_thermal_displace_type
_atom_site_calc_flag
_atom_site_refinement_flags
_atom_site_occupancy
_atom_site_disorder_group
_atom_site_type_symbol
C1 0.6632(2) 0.3188(2) 0.60159(12) 0.0468(6) Uani d D 1 . C
H1 0.632(2) 0.385(3) 0.5678(11) 0.053(6) Uiso d . 1 . H
C2 0.7368(6) 0.3813(4) 0.6531(2) 0.0479(12) Uani d PD 0.50 1 C
H2 0.728(6) 0.483(6) 0.665(2) 0.066(14) Uiso d P 0.50 1 H
C3 0.6834(8) 0.2999(8) 0.7080(4) 0.045(2) Uani d PD 0.50 1 C
H3 0.617(4) 0.349(4) 0.7312(16) 0.022(8) Uiso d P 0.50 1 H
C4 0.8113(5) 0.2541(7) 0.7430(2) 0.0627(13) Uani d PD 0.50 1 C
H4A 0.782(6) 0.187(5) 0.780(3) 0.065(14) Uiso d P 0.50 1 H
H4B 0.870(6) 0.340(6) 0.753(2) 0.067(15) Uiso d P 0.50 1 H
C5 0.8726(6) 0.1907(5) 0.6857(3) 0.0449(10) Uani d PD 0.50 1 C
H5 0.968(5) 0.159(5) 0.690(2) 0.048(12) Uiso d P 0.50 1 H
C6 0.8694(12) 0.3064(10) 0.6372(4) 0.043(2) Uani d PD 0.50 1 C
H6 0.950(4) 0.358(4) 0.6346(16) 0.028(9) Uiso d P 0.50 1 H
C7 0.7986(2) 0.2470(2) 0.58727(12) 0.0459(6) Uani d D 1 . C
H7 0.837(3) 0.279(3) 0.5474(14) 0.074(8) Uiso d . 1 . H
C8 0.7821(2) 0.0925(2) 0.59287(8) 0.0327(4) Uani d . 1 . C
C9 0.7526(2) 0.0801(3) 0.66208(10) 0.0534(6) Uani d D 1 . C
H8 0.761(2) -0.020(2) 0.6768(9) 0.045(6) Uiso d . 1 . H
C10 0.6174(2) 0.1515(3) 0.67647(9) 0.0605(7) Uani d D 1 . C
H9 0.537(3) 0.087(3) 0.7002(12) 0.075(8) Uiso d . 1 . H
C11 0.5600(2) 0.2116(2) 0.61697(8) 0.0352(5) Uani d . 1 . C
C12 0.6659(2) 0.0431(2) 0.55463(8) 0.0324(4) Uani d . 1 . C
O1 0.43217(13) 0.2627(2) 0.62631(7) 0.0492(4) Uani d . 1 . O
H10 0.419(3) 0.348(3) 0.6062(12) 0.067(8) Uiso d . 1 . H
O2 0.67274(13) -0.04755(14) 0.51477(7) 0.0476(4) Uani d . 1 . O
O3 0.89852(13) 0.01992(13) 0.57746(7) 0.0457(4) Uani d . 1 . O
H11 0.972(3) 0.079(3) 0.5658(13) 0.073(8) Uiso d . 1 . H
N1 0.55403(15) 0.10813(14) 0.56886(7) 0.0341(4) Uani d . 1 . N
H12 0.475(3) 0.094(2) 0.5491(11) 0.050(6) Uiso d . 1 . H
O4 0.1047(2) 0.1668(2) 0.54125(12) 0.0821(7) Uani d . 1 . O
H13 0.114(4) 0.262(5) 0.5269(19) 0.128(14) Uiso d . 1 . H
H14 0.159(3) 0.128(3) 0.5188(13) 0.072(8) Uiso d . 1 . H
C2' 0.6739(9) 0.2460(8) 0.7147(4) 0.049(2) Uani d PD 0.50 2 C
H1' 0.631(5) 0.256(5) 0.755(2) 0.051(12) Uiso d P 0.50 2 H
C3' 0.6779(5) 0.3748(5) 0.6742(3) 0.0454(11) Uani d PD 0.50 2 C
H2' 0.620(5) 0.449(5) 0.685(2) 0.052(12) Uiso d P 0.50 2 H
C4' 0.8259(5) 0.4155(5) 0.6752(3) 0.0609(14) Uani d PD 0.50 2 C
H3' 0.855(6) 0.487(6) 0.644(2) 0.063(14) Uiso d P 0.50 2 H
H4' 0.846(6) 0.450(6) 0.719(3) 0.081(17) Uiso d P 0.50 2 H
C5' 0.8745(11) 0.2753(8) 0.6551(4) 0.043(2) Uani d PD 0.50 2 C
H5' 0.969(5) 0.272(5) 0.653(2) 0.041(11) Uiso d P 0.50 2 H
C6' 0.8100(5) 0.1767(5) 0.7019(2) 0.0504(14) Uani d PD 0.50 2 C
H6' 0.862(4) 0.146(4) 0.736(2) 0.032(10) Uiso d P 0.50 2 H

loop_
_atom_type_symbol
_atom_type_description
_atom_type_scat_dispersion_real
_atom_type_scat_dispersion_imag
_atom_type_scat_source
C C .0033 .0016 'International Tables Vol C Tables 4.2.6.8 and 6.1.1.4'
H H .0000 .0000 'International Tables Vol C Tables 4.2.6.8 and 6.1.1.4'
O O .0106 .0060 'International Tables Vol C Tables 4.2.6.8 and 6.1.1.4'
N N .0061 .0033 'International Tables Vol C Tables 4.2.6.8 and 6.1.1.4'

loop_
_geom_angle_atom_site_label_1
_geom_angle_atom_site_label_2
_geom_angle_atom_site_label_3
_geom_angle
_geom_angle_publ_flag
C2 C1 C11 117.6(3) yes
C2 C1 C7 84.9(2) yes
C11 C1 C7 109.03(14) yes
C11 C1 C3' 94.3(2) yes
C7 C1 C3' 105.7(2) yes
C1 C2 C3 101.0(5) yes
C1 C2 C6 93.2(5) yes
C3 C2 C6 103.4(5) yes
C2 C3 C4 103.5(5) yes
C2 C3 C10 105.7(5) yes
C4 C3 C10 104.8(5) yes
C5 C4 C3 93.6(4) yes
C4 C5 C6 104.2(5) yes
C4 C5 C9 102.4(4) yes
C6 C5 C9 105.1(7) yes
C7 C6 C5 102.6(7) yes
C7 C6 C2 86.7(7) yes
C5 C6 C2 101.9(5) yes
C10 C2' C3' 103.3(6) yes
C10 C2' C6' 87.2(5) yes
C3' C2' C6' 103.2(5) yes
C4' C3' C2' 103.8(5) yes
C4' C3' C1 99.9(4) yes
C2' C3' C1 105.1(5) yes
C5' C4' C3' 94.2(5) yes
C4' C5' C6' 104.0(5) yes
C4' C5' C7 104.9(6) yes
C6' C5' C7 106.3(7) yes
C9 C6' C5' 101.3(5) yes
C9 C6' C2' 93.1(5) yes
C5' C6' C2' 102.6(5) yes
C9 C6' C10 50.6(2) yes
C5' C6' C10 107.9(5) yes
C2' C6' C10 42.5(4) yes
C6 C7 C8 113.8(4) yes
C6 C7 C1 95.2(4) yes
C8 C7 C1 109.66(14) yes
C8 C7 C5' 98.3(3) yes
C1 C7 C5' 97.8(3) yes
O3 C8 C12 110.12(14) yes
O3 C8 C7 113.09(13) yes
C12 C8 C7 111.2(2) yes
O3 C8 C9 111.21(15) yes
C12 C8 C9 110.6(2) yes
C7 C8 C9 100.3(2) yes
C6' C9 C8 117.5(3) yes
C6' C9 C10 85.5(3) yes
C8 C9 C10 109.8(2) yes
C8 C9 C5 95.5(3) yes
C10 C9 C5 105.4(2) yes
C2' C10 C11 113.4(4) yes
C2' C10 C9 94.2(4) yes
C11 C10 C9 109.0(2) yes
C11 C10 C3 98.2(3) yes
C9 C10 C3 97.4(3) yes
C2' C10 C6' 50.4(4) yes
C11 C10 C6' 122.1(2) yes
C9 C10 C6' 43.9(2) yes
O1 C11 N1 109.13(15) yes
O1 C11 C1 114.32(15) yes
N1 C11 C1 110.49(13) yes
O1 C11 C10 110.78(14) yes
N1 C11 C10 110.1(2) yes
C1 C11 C10 101.8(2) yes
O2 C12 N1 124.1(2) yes
O2 C12 C8 124.37(14) yes
N1 C12 C8 111.55(14) yes
C12 N1 C11 118.37(15) yes

loop_
_geom_bond_atom_site_label_1
_geom_bond_atom_site_label_2
_geom_bond_distance
_geom_bond_publ_flag
C1 C2 1.462(6) yes
C1 C11 1.518(3) yes
C1 C7 1.566(3) yes
C1 C3' 1.668(5) yes
C2 C3 1.535(8) yes
C2 C6 1.563(10) yes
C3 C4 1.547(8) yes
C3 C10 1.738(9) yes
C4 C5 1.524(6) yes
C5 C6 1.548(7) yes
C5 C9 1.696(6) yes
C6 C7 1.411(13) yes
C2' C10 1.362(9) yes
C2' C3' 1.543(7) yes
C2' C6' 1.554(10) yes
C3' C4' 1.536(6) yes
C4' C5' 1.528(9) yes
C5' C6' 1.549(8) yes
C5' C7 1.667(12) yes
C6' C9 1.401(6) yes
C6' C10 2.016(6) no
C7 C8 1.534(2) yes
C8 O3 1.413(2) yes
C8 C12 1.500(3) yes
C8 C9 1.535(3) yes
C9 C10 1.563(3) yes
C10 C11 1.521(3) yes
C11 O1 1.395(2) yes
C11 N1 1.456(2) yes
C12 O2 1.243(2) yes
C12 N1 1.332(2) yes
